data_7053070
loop_
_publ_author_name
'Luo, Yunjie'
'Chi, Shuhui'
'Chen, Jue'

_publ_section_title
;
 Half-sandwich rare-earth-metal derivatives bearing
 pyrrolidinyl-functionalized cyclopentadienyl ligand: synthesis,
 characterization and catalysis in syndiospecific polymerization of
 styrene
;
_journal_issue 9
_journal_name_full 'New Journal of Chemistry'
_journal_page_first 2675
_journal_paper_doi 10.1039/c3nj00214d
_journal_volume 37
_journal_year 2013
_chemical_formula_moiety 'C21 H36 N Si Y'
_chemical_formula_sum 'C21 H36 N Si Y'
_chemical_formula_weight 419.51
_chemical_name_systematic
;
?
;
_space_group_IT_number 15
_symmetry_cell_setting monoclinic
_symmetry_Int_Tables_number 15
_symmetry_space_group_name_Hall '-C 2yc'
_symmetry_space_group_name_H-M 'C 1 2/c 1'
_atom_sites_solution_hydrogens geom
_atom_sites_solution_primary direct
_atom_sites_solution_secondary difmap
_audit_creation_method SHELXL-97
_cell_angle_alpha 90.00
_cell_angle_beta 112.102(5)
_cell_angle_gamma 90.00
_cell_formula_units_Z 8
_cell_length_a 27.0591(11)
_cell_length_b 9.9549(3)
_cell_length_c 17.3059(7)
_cell_measurement_reflns_used 3427
_cell_measurement_temperature 173(2)
_cell_measurement_theta_max 29.3268
_cell_measurement_theta_min 3.1163
_cell_volume 4319.1(3)
_computing_cell_refinement 'CrysAlisPro, Agilent Technologies'
_computing_data_collection 'CrysAlisPro, Agilent Technologies'
_computing_data_reduction 'CrysAlisPro, Agilent Technologies'
_computing_structure_refinement 'SHELXL-97 (Sheldrick, 1997)'
_computing_structure_solution 'SHELXS-97 (Sheldrick, 1990)'
_diffrn_ambient_temperature 173(2)
_diffrn_detector_area_resol_mean 10.4692
_diffrn_measured_fraction_theta_full 0.998
_diffrn_measured_fraction_theta_max 0.998
_diffrn_measurement_device_type 'Xcalibur, Atlas, Gemini'
_diffrn_measurement_method '\w scans'
_diffrn_radiation_monochromator graphite
_diffrn_radiation_source 'fine-focus sealed tube'
_diffrn_radiation_type MoK\a
_diffrn_radiation_wavelength 0.7107
_diffrn_reflns_av_R_equivalents 0.0304
_diffrn_reflns_av_sigmaI/netI 0.0418
_diffrn_reflns_limit_h_max 31
_diffrn_reflns_limit_h_min -32
_diffrn_reflns_limit_k_max 12
_diffrn_reflns_limit_k_min -12
_diffrn_reflns_limit_l_max 20
_diffrn_reflns_limit_l_min -20
_diffrn_reflns_number 10594
_diffrn_reflns_theta_full 25.50
_diffrn_reflns_theta_max 25.50
_diffrn_reflns_theta_min 3.12
_exptl_absorpt_coefficient_mu 2.759
_exptl_absorpt_correction_T_max 0.437
_exptl_absorpt_correction_T_min 0.307
_exptl_absorpt_correction_type multi-scan
_exptl_absorpt_process_details
;
CrysAlisPro, Agilent Technologies,
Version 1.171.35.21 (release 20-01-2012 CrysAlis171 .NET)
(compiled Jan 23 2012,18:06:46)
Empirical absorption correction using spherical harmonics,
implemented in SCALE3 ABSPACK scaling algorithm.
;
_exptl_crystal_colour yellow
_exptl_crystal_density_diffrn 1.290
_exptl_crystal_density_method 'not measured'
_exptl_crystal_description prism
_exptl_crystal_F_000 1776
_exptl_crystal_size_max 0.72
_exptl_crystal_size_mid 0.35
_exptl_crystal_size_min 0.30
_refine_diff_density_max 0.414
_refine_diff_density_min -0.414
_refine_diff_density_rms 0.068
_refine_ls_extinction_method none
_refine_ls_goodness_of_fit_ref 1.041
_refine_ls_hydrogen_treatment constr
_refine_ls_matrix_type full
_refine_ls_number_parameters 223
_refine_ls_number_reflns 4018
_refine_ls_number_restraints 0
_refine_ls_restrained_S_all 1.041
_refine_ls_R_factor_all 0.0515
_refine_ls_R_factor_gt 0.0357
_refine_ls_shift/su_max 0.001
_refine_ls_shift/su_mean 0.000
_refine_ls_structure_factor_coef Fsqd
_refine_ls_weighting_details 'calc w=1/[\s^2^(Fo^2^)+(0.0378P)^2^+4.9722P] where P=(Fo^2^+2Fc^2^)/3'
_refine_ls_weighting_scheme calc
_refine_ls_wR_factor_gt 0.0803
_refine_ls_wR_factor_ref 0.0848
_reflns_number_gt 3204
_reflns_number_total 4018
_reflns_threshold_expression >2sigma(I)
_cod_data_source_file c3nj00214d.txt
_cod_data_source_block g120420b-mo
_cod_original_sg_symbol_H-M 'C 2/c'
_cod_database_code 7053070

loop_
_symmetry_equiv_pos_as_xyz
'x, y, z'
'-x, y, -z+1/2'
'x+1/2, y+1/2, z'
'-x+1/2, y+1/2, -z+1/2'
'-x, -y, -z'
'x, -y, z-1/2'
'-x+1/2, -y+1/2, -z'
'x+1/2, -y+1/2, z-1/2'

loop_
_atom_site_label
_atom_site_type_symbol
_atom_site_fract_x
_atom_site_fract_y
_atom_site_fract_z
_atom_site_U_iso_or_equiv
_atom_site_adp_type
_atom_site_occupancy
_atom_site_symmetry_multiplicity
_atom_site_calc_flag
_atom_site_refinement_flags
Y1 Y 0.129146(9) 0.74092(3) 0.160680(16) 0.01817(10) Uani 1 1 d .
Si1 Si 0.11554(3) 0.73589(8) -0.03836(5) 0.02260(19) Uani 1 1 d .
N1 N 0.13653(8) 0.6011(2) 0.03641(14) 0.0209(5) Uani 1 1 d .
C1 C 0.09405(10) 0.8634(3) 0.02006(16) 0.0188(6) Uani 1 1 d .
C2 C 0.12708(10) 0.9655(3) 0.07372(18) 0.0234(6) Uani 1 1 d .
C3 C 0.10301(11) 1.0080(3) 0.12881(18) 0.0288(7) Uani 1 1 d .
C4 C 0.05485(11) 0.9347(3) 0.11065(18) 0.0259(7) Uani 1 1 d .
C5 C 0.04901(10) 0.8473(3) 0.04426(17) 0.0207(6) Uani 1 1 d .
C6 C 0.17642(12) 1.0293(3) 0.0679(2) 0.0401(8) Uani 1 1 d .
H6A H 0.1862 1.1091 0.1035 0.060 Uiso 1 1 calc R
H6B H 0.1690 1.0552 0.0099 0.060 Uiso 1 1 calc R
H6C H 0.2059 0.9647 0.0863 0.060 Uiso 1 1 calc R
C7 C 0.12067(14) 1.1232(3) 0.1900(2) 0.0471(10) Uani 1 1 d .
H7A H 0.1597 1.1290 0.2126 0.071 Uiso 1 1 calc R
H7B H 0.1082 1.1080 0.2356 0.071 Uiso 1 1 calc R
H7C H 0.1056 1.2073 0.1615 0.071 Uiso 1 1 calc R
C8 C 0.01472(13) 0.9582(4) 0.1510(2) 0.0415(9) Uani 1 1 d .
H8A H 0.0336 0.9802 0.2101 0.062 Uiso 1 1 calc R
H8B H -0.0066 0.8767 0.1461 0.062 Uiso 1 1 calc R
H8C H -0.0088 1.0328 0.1229 0.062 Uiso 1 1 calc R
C9 C 0.00118(11) 0.7565(3) 0.0046(2) 0.0305(7) Uani 1 1 d .
H9A H 0.0125 0.6734 -0.0142 0.046 Uiso 1 1 calc R
H9B H -0.0253 0.8023 -0.0432 0.046 Uiso 1 1 calc R
H9C H -0.0146 0.7350 0.0456 0.046 Uiso 1 1 calc R
C10 C 0.06168(13) 0.6834(4) -0.1385(2) 0.0433(9) Uani 1 1 d .
H10A H 0.0764 0.6215 -0.1683 0.065 Uiso 1 1 calc R
H10B H 0.0472 0.7628 -0.1731 0.065 Uiso 1 1 calc R
H10C H 0.0331 0.6384 -0.1265 0.065 Uiso 1 1 calc R
C11 C 0.17305(14) 0.7898(4) -0.0652(2) 0.0464(9) Uani 1 1 d .
H11A H 0.2037 0.8094 -0.0139 0.070 Uiso 1 1 calc R
H11B H 0.1633 0.8707 -0.1000 0.070 Uiso 1 1 calc R
H11C H 0.1824 0.7178 -0.0959 0.070 Uiso 1 1 calc R
C12 C 0.10258(13) 0.4778(3) 0.0147(2) 0.0350(8) Uani 1 1 d .
H12A H 0.0651 0.5014 -0.0191 0.042 Uiso 1 1 calc R
H12B H 0.1037 0.4313 0.0660 0.042 Uiso 1 1 calc R
C13 C 0.12547(15) 0.3888(4) -0.0346(2) 0.0563(11) Uani 1 1 d .
H13A H 0.1226 0.2929 -0.0217 0.068 Uiso 1 1 calc R
H13B H 0.1064 0.4029 -0.0953 0.068 Uiso 1 1 calc R
C14 C 0.18339(15) 0.4303(4) -0.0078(2) 0.0502(10) Uani 1 1 d .
H14A H 0.1910 0.4648 -0.0558 0.060 Uiso 1 1 calc R
H14B H 0.2073 0.3535 0.0170 0.060 Uiso 1 1 calc R
C15 C 0.19060(11) 0.5400(3) 0.05644(19) 0.0311(7) Uani 1 1 d .
H15A H 0.2042 0.5018 0.1134 0.037 Uiso 1 1 calc R
H15B H 0.2162 0.6085 0.0529 0.037 Uiso 1 1 calc R
C16 C 0.18712(14) 0.8391(4) 0.3077(2) 0.0486(10) Uani 1 1 d .
H16A H 0.1733 0.9217 0.3245 0.058 Uiso 1 1 calc R
H16B H 0.2013 0.7730 0.3536 0.058 Uiso 1 1 calc R
C17 C 0.21690(12) 0.8576(4) 0.2592(2) 0.0424(9) Uani 1 1 d .
H17 H 0.2225 0.9526 0.2455 0.051 Uiso 1 1 calc R
C18 C 0.23256(12) 0.7586(3) 0.2173(2) 0.0401(9) Uani 1 1 d .
H18A H 0.2524 0.6821 0.2516 0.048 Uiso 1 1 calc R
H18B H 0.2481 0.7902 0.1770 0.048 Uiso 1 1 calc R
C19 C 0.14387(12) 0.5055(3) 0.2383(2) 0.0348(8) Uani 1 1 d .
H19A H 0.1553 0.4305 0.2112 0.042 Uiso 1 1 calc R
H19B H 0.1631 0.5077 0.2995 0.042 Uiso 1 1 calc R
C20 C 0.08967(13) 0.5298(4) 0.2096(2) 0.0387(8) Uani 1 1 d .
H20 H 0.0668 0.4690 0.1642 0.046 Uiso 1 1 calc R
C21 C 0.06496(14) 0.6446(4) 0.2232(2) 0.0485(10) Uani 1 1 d .
H21A H 0.0730 0.6674 0.2824 0.058 Uiso 1 1 calc R
H21B H 0.0266 0.6535 0.1883 0.058 Uiso 1 1 calc R

loop_
_atom_site_aniso_label
_atom_site_aniso_U_11
_atom_site_aniso_U_22
_atom_site_aniso_U_33
_atom_site_aniso_U_23
_atom_site_aniso_U_13
_atom_site_aniso_U_12
Y1 0.02127(15) 0.01700(15) 0.01536(15) 0.00086(12) 0.00591(10) 0.00010(12)
Si1 0.0235(4) 0.0283(5) 0.0172(4) 0.0026(4) 0.0090(3) 0.0049(3)
N1 0.0196(12) 0.0207(13) 0.0231(13) -0.0001(10) 0.0086(10) 0.0004(10)
C1 0.0188(13) 0.0191(14) 0.0158(15) 0.0048(12) 0.0033(11) 0.0004(11)
C2 0.0253(14) 0.0169(14) 0.0238(16) 0.0049(13) 0.0045(12) -0.0002(12)
C3 0.0343(17) 0.0152(15) 0.0275(17) -0.0011(13) 0.0010(13) 0.0068(13)
C4 0.0310(16) 0.0245(16) 0.0235(16) 0.0050(13) 0.0115(13) 0.0144(14)
C5 0.0192(13) 0.0230(15) 0.0199(15) 0.0036(12) 0.0073(11) 0.0032(12)
C6 0.0344(18) 0.0297(18) 0.047(2) 0.0052(16) 0.0053(15) -0.0105(15)
C7 0.059(2) 0.0280(19) 0.039(2) -0.0090(16) 0.0017(17) 0.0086(17)
C8 0.0485(19) 0.048(2) 0.035(2) 0.0049(17) 0.0236(16) 0.0218(17)
C9 0.0212(14) 0.0343(18) 0.0336(17) 0.0017(15) 0.0074(12) -0.0017(14)
C10 0.053(2) 0.046(2) 0.0241(18) -0.0083(17) 0.0065(15) 0.0185(18)
C11 0.052(2) 0.052(2) 0.050(2) 0.0202(19) 0.0360(18) 0.0124(18)
C12 0.0422(18) 0.0270(17) 0.0307(18) -0.0032(15) 0.0079(14) -0.0089(15)
C13 0.074(3) 0.033(2) 0.043(2) -0.0138(18) 0.0010(19) 0.010(2)
C14 0.071(3) 0.045(2) 0.041(2) 0.0022(18) 0.0283(19) 0.023(2)
C15 0.0286(16) 0.0365(19) 0.0293(18) 0.0050(15) 0.0122(13) 0.0128(14)
C16 0.063(2) 0.035(2) 0.028(2) -0.0065(17) -0.0056(17) 0.0073(19)
C17 0.0380(19) 0.0318(19) 0.033(2) -0.0025(16) -0.0146(15) -0.0084(16)
C18 0.0246(16) 0.040(2) 0.041(2) 0.0045(17) -0.0048(14) -0.0011(15)
C19 0.050(2) 0.0289(18) 0.0301(19) 0.0119(15) 0.0203(15) 0.0049(15)
C20 0.047(2) 0.038(2) 0.039(2) 0.0146(17) 0.0254(16) -0.0075(17)
C21 0.052(2) 0.061(3) 0.048(2) 0.027(2) 0.0363(19) 0.012(2)

loop_
_atom_type_symbol
_atom_type_description
_atom_type_scat_dispersion_real
_atom_type_scat_dispersion_imag
_atom_type_scat_source
C C 0.0033 0.0016 'International Tables Vol C Tables 4.2.6.8 and 6.1.1.4'
H H 0.0000 0.0000 'International Tables Vol C Tables 4.2.6.8 and 6.1.1.4'
N N 0.0061 0.0033 'International Tables Vol C Tables 4.2.6.8 and 6.1.1.4'
Si Si 0.0817 0.0704 'International Tables Vol C Tables 4.2.6.8 and 6.1.1.4'
Y Y -2.7962 3.5667 'International Tables Vol C Tables 4.2.6.8 and 6.1.1.4'

loop_
_geom_angle_atom_site_label_1
_geom_angle_atom_site_label_2
_geom_angle_atom_site_label_3
_geom_angle
C21 Y1 C1 120.85(10)
C21 Y1 C5 88.81(10)
C1 Y1 C5 32.57(8)
C21 Y1 C18 132.30(12)
C1 Y1 C18 106.69(10)
C5 Y1 C18 137.66(10)
C21 Y1 C17 119.05(13)
C1 Y1 C17 109.18(10)
C5 Y1 C17 128.27(10)
C18 Y1 C17 30.73(11)
C21 Y1 C16 89.01(13)
C1 Y1 C16 128.02(11)
C5 Y1 C16 128.85(10)
C18 Y1 C16 56.19(12)
C17 Y1 C16 30.47(11)
C21 Y1 N1 114.87(11)
C1 Y1 N1 65.84(8)
C5 Y1 N1 83.00(8)
C18 Y1 N1 86.66(9)
C17 Y1 N1 115.98(10)
C16 Y1 N1 141.99(10)
C21 Y1 C20 30.96(11)
C1 Y1 C20 129.32(10)
C5 Y1 C20 104.83(10)
C18 Y1 C20 116.20(11)
C17 Y1 C20 121.49(11)
C16 Y1 C20 98.75(12)
N1 Y1 C20 90.31(9)
C21 Y1 C19 56.69(11)
C1 Y1 C19 146.23(10)
C5 Y1 C19 133.03(9)
C18 Y1 C19 86.20(10)
C17 Y1 C19 97.80(11)
C16 Y1 C19 85.26(11)
N1 Y1 C19 84.45(9)
C20 Y1 C19 30.26(9)
C21 Y1 C2 132.57(10)
C1 Y1 C2 31.71(8)
C5 Y1 C2 51.92(8)
C18 Y1 C2 86.98(10)
C17 Y1 C2 79.51(10)
C16 Y1 C2 96.44(11)
N1 Y1 C2 88.52(8)
C20 Y1 C2 156.68(9)
C19 Y1 C2 170.48(9)
C21 Y1 C4 81.98(10)
C1 Y1 C4 52.18(8)
C5 Y1 C4 30.87(9)
C18 Y1 C4 129.97(10)
C17 Y1 C4 106.07(10)
C16 Y1 C4 98.45(10)
N1 Y1 C4 113.23(8)
C20 Y1 C4 109.37(10)
C19 Y1 C4 138.52(9)
C2 Y1 C4 50.60(9)
C21 Y1 C3 106.45(11)
C1 Y1 C3 51.31(9)
C5 Y1 C3 50.75(9)
C18 Y1 C3 99.74(10)
C17 Y1 C3 78.67(10)
C16 Y1 C3 81.33(10)
N1 Y1 C3 116.09(8)
C20 Y1 C3 136.83(10)
C19 Y1 C3 158.75(10)
C2 Y1 C3 29.96(9)
C4 Y1 C3 30.28(9)
N1 Si1 C1 101.40(11)
N1 Si1 C11 109.07(13)
C1 Si1 C11 113.76(15)
N1 Si1 C10 112.49(15)
C1 Si1 C10 113.75(13)
C11 Si1 C10 106.40(17)
N1 Si1 Y1 52.02(7)
C1 Si1 Y1 50.03(8)
C11 Si1 Y1 118.49(12)
C10 Si1 Y1 135.06(12)
C12 N1 C15 100.3(2)
C12 N1 Si1 115.71(18)
C15 N1 Si1 118.99(18)
C12 N1 Y1 114.28(17)
C15 N1 Y1 113.15(16)
Si1 N1 Y1 95.33(10)
C2 C1 C5 106.2(2)
C2 C1 Si1 126.3(2)
C5 C1 Si1 123.9(2)
C2 C1 Y1 78.74(16)
C5 C1 Y1 73.88(15)
Si1 C1 Y1 96.43(11)
C3 C2 C1 108.4(2)
C3 C2 C6 124.3(3)
C1 C2 C6 127.0(3)
C3 C2 Y1 77.75(17)
C1 C2 Y1 69.55(15)
C6 C2 Y1 123.60(19)
C2 C3 C4 108.4(2)
C2 C3 C7 126.7(3)
C4 C3 C7 124.5(3)
C2 C3 Y1 72.29(16)
C4 C3 Y1 72.18(16)
C7 C3 Y1 127.1(2)
C5 C4 C3 108.1(2)
C5 C4 C8 126.5(3)
C3 C4 C8 125.2(3)
C5 C4 Y1 69.98(15)
C3 C4 Y1 77.54(16)
C8 C4 Y1 122.8(2)
C4 C5 C1 108.8(2)
C4 C5 C9 123.7(3)
C1 C5 C9 127.4(3)
C4 C5 Y1 79.14(15)
C1 C5 Y1 73.56(14)
C9 C5 Y1 115.76(19)
C2 C6 H6A 109.5
C2 C6 H6B 109.5
H6A C6 H6B 109.5
C2 C6 H6C 109.5
H6A C6 H6C 109.5
H6B C6 H6C 109.5
C3 C7 H7A 109.5
C3 C7 H7B 109.5
H7A C7 H7B 109.5
C3 C7 H7C 109.5
H7A C7 H7C 109.5
H7B C7 H7C 109.5
C4 C8 H8A 109.5
C4 C8 H8B 109.5
H8A C8 H8B 109.5
C4 C8 H8C 109.5
H8A C8 H8C 109.5
H8B C8 H8C 109.5
C5 C9 H9A 109.5
C5 C9 H9B 109.5
H9A C9 H9B 109.5
C5 C9 H9C 109.5
H9A C9 H9C 109.5
H9B C9 H9C 109.5
Si1 C10 H10A 109.5
Si1 C10 H10B 109.5
H10A C10 H10B 109.5
Si1 C10 H10C 109.5
H10A C10 H10C 109.5
H10B C10 H10C 109.5
Si1 C11 H11A 109.5
Si1 C11 H11B 109.5
H11A C11 H11B 109.5
Si1 C11 H11C 109.5
H11A C11 H11C 109.5
H11B C11 H11C 109.5
N1 C12 C13 106.2(3)
N1 C12 H12A 110.5
C13 C12 H12A 110.5
N1 C12 H12B 110.5
C13 C12 H12B 110.5
H12A C12 H12B 108.7
C14 C13 C12 105.2(3)
C14 C13 H13A 110.7
C12 C13 H13A 110.7
C14 C13 H13B 110.7
C12 C13 H13B 110.7
H13A C13 H13B 108.8
C13 C14 C15 104.7(3)
C13 C14 H14A 110.8
C15 C14 H14A 110.8
C13 C14 H14B 110.8
C15 C14 H14B 110.8
H14A C14 H14B 108.9
N1 C15 C14 106.1(2)
N1 C15 H15A 110.5
C14 C15 H15A 110.5
N1 C15 H15B 110.5
C14 C15 H15B 110.5
H15A C15 H15B 108.7
C17 C16 Y1 74.47(19)
C17 C16 H16A 116.1
Y1 C16 H16A 116.1
C17 C16 H16B 116.1
Y1 C16 H16B 116.1
H16A C16 H16B 113.0
C16 C17 C18 126.2(3)
C16 C17 Y1 75.06(19)
C18 C17 Y1 73.93(18)
C16 C17 H17 116.5
C18 C17 H17 116.5
Y1 C17 H17 116.5
C17 C18 Y1 75.34(18)
C17 C18 H18A 115.9
Y1 C18 H18A 115.9
C17 C18 H18B 115.9
Y1 C18 H18B 115.9
H18A C18 H18B 112.9
C20 C19 Y1 74.14(18)
C20 C19 H19A 116.1
Y1 C19 H19A 116.1
C20 C19 H19B 116.1
Y1 C19 H19B 116.1
H19A C19 H19B 113.1
C19 C20 C21 126.7(3)
C19 C20 Y1 75.61(18)
C21 C20 Y1 71.21(19)
C19 C20 H20 115.8
C21 C20 H20 115.8
Y1 C20 H20 115.8
C20 C21 Y1 77.83(17)
C20 C21 H21A 115.6
Y1 C21 H21A 115.6
C20 C21 H21B 115.6
Y1 C21 H21B 115.6
H21A C21 H21B 112.6

loop_
_geom_bond_atom_site_label_1
_geom_bond_atom_site_label_2
_geom_bond_distance
Y1 C21 2.554(3)
Y1 C1 2.564(3)
Y1 C5 2.568(3)
Y1 C18 2.600(3)
Y1 C17 2.617(3)
Y1 C16 2.625(3)
Y1 N1 2.631(2)
Y1 C20 2.637(3)
Y1 C19 2.656(3)
Y1 C2 2.684(3)
Y1 C4 2.684(3)
Y1 C3 2.753(3)
Si1 N1 1.801(2)
Si1 C1 1.848(3)
Si1 C11 1.863(3)
Si1 C10 1.870(3)
N1 C12 1.494(4)
N1 C15 1.500(3)
C1 C2 1.438(4)
C1 C5 1.439(4)
C2 C3 1.407(4)
C2 C6 1.516(4)
C3 C4 1.422(4)
C3 C7 1.512(4)
C4 C5 1.402(4)
C4 C8 1.514(4)
C5 C9 1.515(4)
C6 H6A 0.9800
C6 H6B 0.9800
C6 H6C 0.9800
C7 H7A 0.9800
C7 H7B 0.9800
C7 H7C 0.9800
C8 H8A 0.9800
C8 H8B 0.9800
C8 H8C 0.9800
C9 H9A 0.9800
C9 H9B 0.9800
C9 H9C 0.9800
C10 H10A 0.9800
C10 H10B 0.9800
C10 H10C 0.9800
C11 H11A 0.9800
C11 H11B 0.9800
C11 H11C 0.9800
C12 C13 1.515(5)
C12 H12A 0.9900
C12 H12B 0.9900
C13 C14 1.515(5)
C13 H13A 0.9900
C13 H13B 0.9900
C14 C15 1.517(5)
C14 H14A 0.9900
C14 H14B 0.9900
C15 H15A 0.9900
C15 H15B 0.9900
C16 C17 1.377(5)
C16 H16A 0.9900
C16 H16B 0.9900
C17 C18 1.382(5)
C17 H17 1.0000
C18 H18A 0.9900
C18 H18B 0.9900
C19 C20 1.381(4)
C19 H19A 0.9900
C19 H19B 0.9900
C20 C21 1.388(5)
C20 H20 1.0000
C21 H21A 0.9900
C21 H21B 0.9900

loop_
_geom_torsion_atom_site_label_1
_geom_torsion_atom_site_label_2
_geom_torsion_atom_site_label_3
_geom_torsion_atom_site_label_4
_geom_torsion
C21 Y1 Si1 N1 -77.98(14)
C1 Y1 Si1 N1 -169.01(13)
C5 Y1 Si1 N1 -136.82(12)
C18 Y1 Si1 N1 76.93(11)
C17 Y1 Si1 N1 101.68(12)
C16 Y1 Si1 N1 110.33(16)
C20 Y1 Si1 N1 -44.60(12)
C19 Y1 Si1 N1 -10.98(12)
C2 Y1 Si1 N1 160.55(11)
C4 Y1 Si1 N1 -153.29(11)
C3 Y1 Si1 N1 176.26(10)
C21 Y1 Si1 C1 91.04(15)
C5 Y1 Si1 C1 32.19(13)
C18 Y1 Si1 C1 -114.05(13)
C17 Y1 Si1 C1 -89.31(14)
C16 Y1 Si1 C1 -80.65(18)
N1 Y1 Si1 C1 169.01(13)
C20 Y1 Si1 C1 124.41(13)
C19 Y1 Si1 C1 158.04(13)
C2 Y1 Si1 C1 -30.43(12)
C4 Y1 Si1 C1 15.72(12)
C3 Y1 Si1 C1 -14.72(12)
C21 Y1 Si1 C11 -170.72(17)
C1 Y1 Si1 C11 98.24(17)
C5 Y1 Si1 C11 130.43(16)
C18 Y1 Si1 C11 -15.82(16)
C17 Y1 Si1 C11 8.93(16)
C16 Y1 Si1 C11 17.6(2)
N1 Y1 Si1 C11 -92.75(16)
C20 Y1 Si1 C11 -137.35(16)
C19 Y1 Si1 C11 -103.72(16)
C2 Y1 Si1 C11 67.81(15)
C4 Y1 Si1 C11 113.96(15)
C3 Y1 Si1 C11 83.51(15)
C21 Y1 Si1 C10 6.5(2)
C1 Y1 Si1 C10 -84.49(19)
C5 Y1 Si1 C10 -52.30(18)
C18 Y1 Si1 C10 161.45(18)
C17 Y1 Si1 C10 -173.80(18)
C16 Y1 Si1 C10 -165.1(2)
N1 Y1 Si1 C10 84.52(18)
C20 Y1 Si1 C10 39.92(18)
C19 Y1 Si1 C10 73.55(18)
C2 Y1 Si1 C10 -114.92(17)
C4 Y1 Si1 C10 -68.77(17)
C3 Y1 Si1 C10 -99.22(17)
C1 Si1 N1 C12 111.7(2)
C11 Si1 N1 C12 -128.0(2)
C10 Si1 N1 C12 -10.2(2)
Y1 Si1 N1 C12 120.2(2)
C1 Si1 N1 C15 -128.8(2)
C11 Si1 N1 C15 -8.5(3)
C10 Si1 N1 C15 109.3(2)
Y1 Si1 N1 C15 -120.2(2)
C1 Si1 N1 Y1 -8.57(10)
C11 Si1 N1 Y1 111.74(15)
C10 Si1 N1 Y1 -130.45(13)
C21 Y1 N1 C12 -0.4(2)
C1 Y1 N1 C12 -114.71(19)
C5 Y1 N1 C12 -85.82(19)
C18 Y1 N1 C12 135.3(2)
C17 Y1 N1 C12 144.80(19)
C16 Y1 N1 C12 123.8(2)
C20 Y1 N1 C12 19.08(19)
C19 Y1 N1 C12 48.81(19)
C2 Y1 N1 C12 -137.63(19)
C4 Y1 N1 C12 -92.22(19)
C3 Y1 N1 C12 -125.48(19)
C21 Y1 N1 C15 -114.4(2)
C1 Y1 N1 C15 131.3(2)
C5 Y1 N1 C15 160.22(19)
C18 Y1 N1 C15 21.36(19)
C17 Y1 N1 C15 30.8(2)
C16 Y1 N1 C15 9.8(3)
C20 Y1 N1 C15 -94.87(19)
C19 Y1 N1 C15 -65.14(19)
C2 Y1 N1 C15 108.42(19)
C4 Y1 N1 C15 153.83(18)
C3 Y1 N1 C15 120.57(19)
C21 Y1 N1 Si1 120.93(11)
C1 Y1 N1 Si1 6.63(8)
C5 Y1 N1 Si1 35.52(9)
C18 Y1 N1 Si1 -103.35(11)
C17 Y1 N1 Si1 -93.86(12)
C16 Y1 N1 Si1 -114.87(16)
C20 Y1 N1 Si1 140.42(10)
C19 Y1 N1 Si1 170.15(10)
C2 Y1 N1 Si1 -16.29(9)
C4 Y1 N1 Si1 29.12(12)
C3 Y1 N1 Si1 -4.14(12)
N1 Si1 C1 C2 89.6(2)
C11 Si1 C1 C2 -27.4(3)
C10 Si1 C1 C2 -149.4(3)
Y1 Si1 C1 C2 80.7(2)
N1 Si1 C1 C5 -66.1(2)
C11 Si1 C1 C5 177.0(2)
C10 Si1 C1 C5 54.9(3)
Y1 Si1 C1 C5 -74.9(2)
N1 Si1 C1 Y1 8.81(11)
C11 Si1 C1 Y1 -108.13(14)
C10 Si1 C1 Y1 129.81(15)
C21 Y1 C1 C2 122.16(18)
C5 Y1 C1 C2 110.8(2)
C18 Y1 C1 C2 -53.84(18)
C17 Y1 C1 C2 -21.61(19)
C16 Y1 C1 C2 6.0(2)
N1 Y1 C1 C2 -132.23(17)
C20 Y1 C1 C2 158.85(16)
C19 Y1 C1 C2 -162.75(17)
C4 Y1 C1 C2 74.19(17)
C3 Y1 C1 C2 35.36(16)
C21 Y1 C1 C5 11.4(2)
C18 Y1 C1 C5 -164.59(17)
C17 Y1 C1 C5 -132.36(17)
C16 Y1 C1 C5 -104.79(19)
N1 Y1 C1 C5 117.02(17)
C20 Y1 C1 C5 48.1(2)
C19 Y1 C1 C5 86.5(2)
C2 Y1 C1 C5 -110.8(2)
C4 Y1 C1 C5 -36.56(16)
C3 Y1 C1 C5 -75.39(17)
C21 Y1 C1 Si1 -112.07(14)
C5 Y1 C1 Si1 -123.5(2)
C18 Y1 C1 Si1 71.92(13)
C17 Y1 C1 Si1 104.16(13)
C16 Y1 C1 Si1 131.73(13)
N1 Y1 C1 Si1 -6.47(8)
C20 Y1 C1 Si1 -75.38(15)
C19 Y1 C1 Si1 -37.0(2)
C2 Y1 C1 Si1 125.8(2)
C4 Y1 C1 Si1 -160.04(16)
C3 Y1 C1 Si1 161.12(15)
C5 C1 C2 C3 0.6(3)
Si1 C1 C2 C3 -158.5(2)
Y1 C1 C2 C3 -68.7(2)
C5 C1 C2 C6 -173.4(3)
Si1 C1 C2 C6 27.5(4)
Y1 C1 C2 C6 117.3(3)
C5 C1 C2 Y1 69.34(18)
Si1 C1 C2 Y1 -89.7(2)
C21 Y1 C2 C3 34.6(2)
C1 Y1 C2 C3 115.2(2)
C5 Y1 C2 C3 75.50(17)
C18 Y1 C2 C3 -115.51(18)
C17 Y1 C2 C3 -85.47(18)
C16 Y1 C2 C3 -60.03(18)
N1 Y1 C2 C3 157.76(16)
C20 Y1 C2 C3 70.4(3)
C19 Y1 C2 C3 -159.8(5)
C4 Y1 C2 C3 35.63(16)
C21 Y1 C2 C1 -80.7(2)
C5 Y1 C2 C1 -39.75(15)
C18 Y1 C2 C1 129.25(17)
C17 Y1 C2 C1 159.29(18)
C16 Y1 C2 C1 -175.27(17)
N1 Y1 C2 C1 42.52(16)
C20 Y1 C2 C1 -44.8(3)
C19 Y1 C2 C1 84.9(6)
C4 Y1 C2 C1 -79.62(17)
C3 Y1 C2 C1 -115.2(2)
C21 Y1 C2 C6 157.8(2)
C1 Y1 C2 C6 -121.5(3)
C5 Y1 C2 C6 -161.3(3)
C18 Y1 C2 C6 7.7(2)
C17 Y1 C2 C6 37.8(2)
C16 Y1 C2 C6 63.2(3)
N1 Y1 C2 C6 -79.0(2)
C20 Y1 C2 C6 -166.4(3)
C19 Y1 C2 C6 -36.6(7)
C4 Y1 C2 C6 158.9(3)
C3 Y1 C2 C6 123.2(3)
C1 C2 C3 C4 -0.3(3)
C6 C2 C3 C4 173.9(3)
Y1 C2 C3 C4 -63.6(2)
C1 C2 C3 C7 -173.2(3)
C6 C2 C3 C7 1.0(5)
Y1 C2 C3 C7 123.5(3)
C1 C2 C3 Y1 63.30(19)
C6 C2 C3 Y1 -122.5(3)
C21 Y1 C3 C2 -154.18(17)
C1 Y1 C3 C2 -37.52(15)
C5 Y1 C3 C2 -79.80(18)
C18 Y1 C3 C2 66.12(18)
C17 Y1 C3 C2 88.62(18)
C16 Y1 C3 C2 119.45(19)
N1 Y1 C3 C2 -24.92(18)
C20 Y1 C3 C2 -146.97(17)
C19 Y1 C3 C2 170.9(2)
C4 Y1 C3 C2 -116.8(2)
C21 Y1 C3 C4 -37.4(2)
C1 Y1 C3 C4 79.26(17)
C5 Y1 C3 C4 36.98(16)
C18 Y1 C3 C4 -177.10(18)
C17 Y1 C3 C4 -154.60(19)
C16 Y1 C3 C4 -123.77(19)
N1 Y1 C3 C4 91.86(17)
C20 Y1 C3 C4 -30.2(2)
C19 Y1 C3 C4 -72.3(3)
C2 Y1 C3 C4 116.8(2)
C21 Y1 C3 C7 82.8(3)
C1 Y1 C3 C7 -160.6(3)
C5 Y1 C3 C7 157.1(3)
C18 Y1 C3 C7 -56.9(3)
C17 Y1 C3 C7 -34.4(3)
C16 Y1 C3 C7 -3.6(3)
N1 Y1 C3 C7 -148.0(3)
C20 Y1 C3 C7 90.0(3)
C19 Y1 C3 C7 47.9(4)
C2 Y1 C3 C7 -123.1(4)
C4 Y1 C3 C7 120.2(4)
C2 C3 C4 C5 -0.2(3)
C7 C3 C4 C5 173.0(3)
Y1 C3 C4 C5 -63.83(19)
C2 C3 C4 C8 -174.8(3)
C7 C3 C4 C8 -1.6(5)
Y1 C3 C4 C8 121.6(3)
C2 C3 C4 Y1 63.7(2)
C7 C3 C4 Y1 -123.2(3)
C21 Y1 C4 C5 -101.24(19)
C1 Y1 C4 C5 38.67(15)
C18 Y1 C4 C5 118.52(19)
C17 Y1 C4 C5 140.74(18)
C16 Y1 C4 C5 170.97(18)
N1 Y1 C4 C5 12.44(18)
C20 Y1 C4 C5 -86.60(18)
C19 Y1 C4 C5 -96.6(2)
C2 Y1 C4 C5 79.55(18)
C3 Y1 C4 C5 114.8(2)
C21 Y1 C4 C3 143.97(19)
C1 Y1 C4 C3 -76.12(18)
C5 Y1 C4 C3 -114.8(2)
C18 Y1 C4 C3 3.7(2)
C17 Y1 C4 C3 26.0(2)
C16 Y1 C4 C3 56.18(19)
N1 Y1 C4 C3 -102.35(17)
C20 Y1 C4 C3 158.61(17)
C19 Y1 C4 C3 148.58(18)
C2 Y1 C4 C3 -35.24(16)
C21 Y1 C4 C8 20.0(3)
C1 Y1 C4 C8 159.9(3)
C5 Y1 C4 C8 121.2(3)
C18 Y1 C4 C8 -120.3(3)
C17 Y1 C4 C8 -98.1(3)
C16 Y1 C4 C8 -67.8(3)
N1 Y1 C4 C8 133.6(2)
C20 Y1 C4 C8 34.6(3)
C19 Y1 C4 C8 24.6(3)
C2 Y1 C4 C8 -159.3(3)
C3 Y1 C4 C8 -124.0(3)
C3 C4 C5 C1 0.6(3)
C8 C4 C5 C1 175.1(3)
Y1 C4 C5 C1 -68.29(18)
C3 C4 C5 C9 -177.3(3)
C8 C4 C5 C9 -2.8(5)
Y1 C4 C5 C9 113.8(3)
C3 C4 C5 Y1 68.9(2)
C8 C4 C5 Y1 -116.6(3)
C2 C1 C5 C4 -0.7(3)
Si1 C1 C5 C4 159.0(2)
Y1 C1 C5 C4 72.06(19)
C2 C1 C5 C9 177.0(3)
Si1 C1 C5 C9 -23.2(4)
Y1 C1 C5 C9 -110.2(3)
C2 C1 C5 Y1 -72.79(18)
Si1 C1 C5 Y1 86.92(18)
C21 Y1 C5 C4 76.27(18)
C1 Y1 C5 C4 -113.5(2)
C18 Y1 C5 C4 -91.3(2)
C17 Y1 C5 C4 -50.8(2)
C16 Y1 C5 C4 -11.5(2)
N1 Y1 C5 C4 -168.49(17)
C20 Y1 C5 C4 103.05(18)
C19 Y1 C5 C4 115.85(18)
C2 Y1 C5 C4 -74.87(18)
C3 Y1 C5 C4 -36.24(16)
C21 Y1 C5 C1 -170.22(18)
C18 Y1 C5 C1 22.2(2)
C17 Y1 C5 C1 62.8(2)
C16 Y1 C5 C1 102.0(2)
N1 Y1 C5 C1 -54.98(16)
C20 Y1 C5 C1 -143.44(16)
C19 Y1 C5 C1 -130.63(17)
C2 Y1 C5 C1 38.64(16)
C4 Y1 C5 C1 113.5(2)
C3 Y1 C5 C1 77.28(18)
C21 Y1 C5 C9 -46.1(2)
C1 Y1 C5 C9 124.1(3)
C18 Y1 C5 C9 146.3(2)
C17 Y1 C5 C9 -173.1(2)
C16 Y1 C5 C9 -133.8(2)
N1 Y1 C5 C9 69.2(2)
C20 Y1 C5 C9 -19.3(2)
C19 Y1 C5 C9 -6.5(3)
C2 Y1 C5 C9 162.8(3)
C4 Y1 C5 C9 -122.3(3)
C3 Y1 C5 C9 -158.6(3)
C15 N1 C12 C13 -39.7(3)
Si1 N1 C12 C13 89.6(3)
Y1 N1 C12 C13 -161.1(2)
N1 C12 C13 C14 24.7(4)
C12 C13 C14 C15 0.7(4)
C12 N1 C15 C14 40.2(3)
Si1 N1 C15 C14 -87.0(3)
Y1 N1 C15 C14 162.3(2)
C13 C14 C15 N1 -25.7(4)
C21 Y1 C16 C17 170.8(2)
C1 Y1 C16 C17 -59.6(3)
C5 Y1 C16 C17 -101.5(2)
C18 Y1 C16 C17 25.6(2)
N1 Y1 C16 C17 39.5(3)
C20 Y1 C16 C17 141.3(2)
C19 Y1 C16 C17 114.2(2)
C2 Y1 C16 C17 -56.4(2)
C4 Y1 C16 C17 -107.4(2)
C3 Y1 C16 C17 -82.4(2)
Y1 C16 C17 C18 -56.7(3)
C21 Y1 C17 C16 -10.5(3)
C1 Y1 C17 C16 134.0(2)
C5 Y1 C17 C16 103.6(2)
C18 Y1 C17 C16 -135.4(3)
N1 Y1 C17 C16 -154.2(2)
C20 Y1 C17 C16 -46.4(3)
C19 Y1 C17 C16 -66.6(2)
C2 Y1 C17 C16 122.7(2)
C4 Y1 C17 C16 79.1(2)
C3 Y1 C17 C16 92.2(2)
C21 Y1 C17 C18 124.9(2)
C1 Y1 C17 C18 -90.6(2)
C5 Y1 C17 C18 -121.0(2)
C16 Y1 C17 C18 135.4(3)
N1 Y1 C17 C18 -18.8(2)
C20 Y1 C17 C18 89.0(2)
C19 Y1 C17 C18 68.8(2)
C2 Y1 C17 C18 -101.9(2)
C4 Y1 C17 C18 -145.4(2)
C3 Y1 C17 C18 -132.4(2)
C16 C17 C18 Y1 57.1(3)
C21 Y1 C18 C17 -75.8(3)
C1 Y1 C18 C17 99.6(2)
C5 Y1 C18 C17 87.3(3)
C16 Y1 C18 C17 -25.4(2)
N1 Y1 C18 C17 163.1(2)
C20 Y1 C18 C17 -108.2(2)
C19 Y1 C18 C17 -112.2(2)
C2 Y1 C18 C17 74.5(2)
C4 Y1 C18 C17 45.3(3)
C3 Y1 C18 C17 47.2(2)
C21 Y1 C19 C20 24.5(2)
C1 Y1 C19 C20 -72.5(3)
C5 Y1 C19 C20 -25.2(3)
C18 Y1 C19 C20 172.8(2)
C17 Y1 C19 C20 144.3(2)
C16 Y1 C19 C20 116.4(2)
N1 Y1 C19 C20 -100.2(2)
C2 Y1 C19 C20 -142.8(5)
C4 Y1 C19 C20 19.0(3)
C3 Y1 C19 C20 65.5(3)
Y1 C19 C20 C21 -52.7(3)
C21 Y1 C20 C19 -137.6(3)
C1 Y1 C20 C19 136.76(19)
C5 Y1 C20 C19 161.24(19)
C18 Y1 C20 C19 -8.0(2)
C17 Y1 C20 C19 -42.7(2)
C16 Y1 C20 C19 -64.5(2)
N1 Y1 C20 C19 78.4(2)
C2 Y1 C20 C19 165.4(2)
C4 Y1 C20 C19 -166.76(19)
C3 Y1 C20 C19 -151.17(18)
C1 Y1 C20 C21 -85.6(2)
C5 Y1 C20 C21 -61.1(2)
C18 Y1 C20 C21 129.6(2)
C17 Y1 C20 C21 94.9(2)
C16 Y1 C20 C21 73.1(2)
N1 Y1 C20 C21 -144.0(2)
C19 Y1 C20 C21 137.6(3)
C2 Y1 C20 C21 -57.0(4)
C4 Y1 C20 C21 -29.1(2)
C3 Y1 C20 C21 -13.5(3)
C19 C20 C21 Y1 54.5(3)
C1 Y1 C21 C20 116.0(2)
C5 Y1 C21 C20 122.2(2)
C18 Y1 C21 C20 -69.1(3)
C17 Y1 C21 C20 -103.6(2)
C16 Y1 C21 C20 -108.9(2)
N1 Y1 C21 C20 40.4(2)
C19 Y1 C21 C20 -23.97(19)
C2 Y1 C21 C20 153.21(19)
C4 Y1 C21 C20 152.4(2)
C3 Y1 C21 C20 170.4(2)
